data_4064502
loop_
_publ_author_name
'Arii, Hidekazu'
'Nakadate, Fumiya'
'Mochida, Kunio'
'Kawashima, Takayuki'

_publ_section_title
;
 Lewis Base Complexes of an Enantiomeric Germanium(II) Cation Bearing a
 Bis(oxazoline) Ligand
;
_journal_issue 17
_journal_name_full Organometallics
_journal_page_first 4471
_journal_paper_doi 10.1021/om200149a
_journal_volume 30
_journal_year 2011
_chemical_absolute_configuration rmad
_chemical_formula_sum 'C20 H19 Cl Ge N2 O2'
_chemical_formula_weight 427.41
_chemical_name_systematic
; 
 ? 
;
_space_group_IT_number 19
_symmetry_cell_setting orthorhombic
_symmetry_space_group_name_Hall 'P 2ac 2ab'
_symmetry_space_group_name_H-M 'P 21 21 21'
_atom_sites_solution_hydrogens geom
_atom_sites_solution_primary direct
_atom_sites_solution_secondary difmap
_audit_creation_method SHELXL-97
_cell_angle_alpha 90.00
_cell_angle_beta 90.00
_cell_angle_gamma 90.00
_cell_formula_units_Z 4
_cell_length_a 6.4431(7)
_cell_length_b 12.1236(13)
_cell_length_c 23.887(3)
_cell_measurement_reflns_used 6102
_cell_measurement_temperature 123
_cell_measurement_theta_max 27.42
_cell_measurement_theta_min 2.39
_cell_volume 1865.9(4)
_computing_cell_refinement 'APEX2 (Bruker AXS, 2006)'
_computing_data_collection 'APEX2 (Bruker AXS, 2006)'
_computing_data_reduction 'SAINT (Bruker AXS, 2004)'
_computing_molecular_graphics 'XSHEL (Bruker AXS,2002)'
_computing_publication_material 'XCIF (Bruker AXS, 2001)'
_computing_structure_refinement 'SHELXL-97 (Sheldrick, 1997)'
_computing_structure_solution 'SHELXS-97 (Sheldrick, 1997)'
_diffrn_ambient_temperature 123
_diffrn_detector_area_resol_mean 8.333
_diffrn_measured_fraction_theta_full 0.997
_diffrn_measured_fraction_theta_max 0.997
_diffrn_measurement_device_type 'Bruker APEXII CCD area detector'
_diffrn_measurement_method 'phi and omega scans'
_diffrn_radiation_monochromator 'Bruker Helios multilayer confocal mirror'
_diffrn_radiation_source 'Bruker TXS fine-focus rotating anode'
_diffrn_radiation_type MoK\a
_diffrn_radiation_wavelength 0.71073
_diffrn_reflns_av_R_equivalents 0.0321
_diffrn_reflns_av_sigmaI/netI 0.0513
_diffrn_reflns_limit_h_max 8
_diffrn_reflns_limit_h_min -8
_diffrn_reflns_limit_k_max 15
_diffrn_reflns_limit_k_min -14
_diffrn_reflns_limit_l_max 22
_diffrn_reflns_limit_l_min -31
_diffrn_reflns_number 10303
_diffrn_reflns_theta_full 27.44
_diffrn_reflns_theta_max 27.44
_diffrn_reflns_theta_min 1.71
_exptl_absorpt_coefficient_mu 1.802
_exptl_absorpt_correction_T_max 0.8404
_exptl_absorpt_correction_T_min 0.7738
_exptl_absorpt_correction_type empirical
_exptl_absorpt_process_details
;
SADABS Sheldrick 1996
;
_exptl_crystal_colour colorless
_exptl_crystal_density_diffrn 1.521
_exptl_crystal_density_method 'not measured'
_exptl_crystal_description block
_exptl_crystal_F_000 872
_exptl_crystal_size_max 0.15
_exptl_crystal_size_mid 0.10
_exptl_crystal_size_min 0.10
_refine_diff_density_max 0.491
_refine_diff_density_min -0.243
_refine_diff_density_rms 0.057
_refine_ls_abs_structure_details 'Flack H D (1983), Acta Cryst. A39, 876-881'
_refine_ls_abs_structure_Flack 0.023(8)
_refine_ls_extinction_method none
_refine_ls_goodness_of_fit_ref 1.030
_refine_ls_hydrogen_treatment constr
_refine_ls_matrix_type full
_refine_ls_number_parameters 236
_refine_ls_number_reflns 4219
_refine_ls_number_restraints 0
_refine_ls_restrained_S_all 1.030
_refine_ls_R_factor_all 0.0299
_refine_ls_R_factor_gt 0.0271
_refine_ls_shift/su_max 0.002
_refine_ls_shift/su_mean 0.000
_refine_ls_structure_factor_coef Fsqd
_refine_ls_weighting_details 'calc w=1/[\s^2^(Fo^2^)+(0.0150P)^2^+0.0000P] where P=(Fo^2^+2Fc^2^)/3'
_refine_ls_weighting_scheme calc
_refine_ls_wR_factor_gt 0.0617
_refine_ls_wR_factor_ref 0.0624
_reflns_number_gt 3955
_reflns_number_total 4219
_reflns_threshold_expression >2sigma(I)
_cod_data_source_file om200149a_si_001.cif
_cod_data_source_block germylene1
_cod_depositor_comments
;
The following automatic conversions were performed:

'_symmetry_cell_setting' value 'Orthorhombic' changed to
'orthorhombic' according to
/home/saulius/struct/CIF-dictionaries/cif_core.dic dictionary named
'cif_core.dic' version 2.4.1 from 2010-06-29.

Automatic conversion script
Id: cif_fix_values 1715 2011-07-08 13:25:40Z adriana 
;
_cod_original_cell_volume 1865.9(3)
_cod_original_sg_symbol_H-M 'P2(1)2(1)2(1) '
_cod_database_code 4064502

loop_
_symmetry_equiv_pos_as_xyz
'x, y, z'
'-x+1/2, -y, z+1/2'
'-x, y+1/2, -z+1/2'
'x+1/2, -y+1/2, -z'

loop_
_atom_site_label
_atom_site_type_symbol
_atom_site_fract_x
_atom_site_fract_y
_atom_site_fract_z
_atom_site_U_iso_or_equiv
_atom_site_adp_type
_atom_site_occupancy
_atom_site_symmetry_multiplicity
_atom_site_calc_flag
_atom_site_refinement_flags
Ge1 Ge 0.46629(4) 0.051666(19) 0.884777(10) 0.02138(7) Uani 1 1 d .
Cl1 Cl 0.76739(9) 0.09138(5) 0.83527(3) 0.02758(14) Uani 1 1 d .
O1 O 0.1467(3) 0.25704(14) 0.77778(7) 0.0285(4) Uani 1 1 d .
O2 O 0.2832(3) -0.11532(14) 0.74336(7) 0.0289(4) Uani 1 1 d .
N1 N 0.2993(3) 0.16343(15) 0.84756(8) 0.0212(4) Uani 1 1 d .
N2 N 0.3670(3) -0.05159(17) 0.82833(8) 0.0220(4) Uani 1 1 d .
C1 C 0.2539(4) 0.07684(19) 0.75598(10) 0.0232(5) Uani 1 1 d .
C2 C 0.1891(5) 0.0914(2) 0.69606(11) 0.0328(6) Uani 1 1 d .
H2A H 0.2827 0.0495 0.6717 0.049 Uiso 1 1 calc R
H2B H 0.1955 0.1698 0.6861 0.049 Uiso 1 1 calc R
H2C H 0.0468 0.0645 0.6912 0.049 Uiso 1 1 calc R
C3 C 0.2387(4) 0.16237(19) 0.79459(11) 0.0242(5) Uani 1 1 d .
C4 C 0.2107(4) 0.26250(19) 0.87549(11) 0.0263(5) Uani 1 1 d .
H4 H 0.0805 0.2416 0.8956 0.032 Uiso 1 1 calc R
C5 C 0.1567(4) 0.3333(2) 0.82477(11) 0.0340(6) Uani 1 1 d .
H5A H 0.0215 0.3706 0.8302 0.041 Uiso 1 1 calc R
H5B H 0.2647 0.3900 0.8184 0.041 Uiso 1 1 calc R
C6 C 0.3580(4) 0.31912(18) 0.91586(10) 0.0226(5) Uani 1 1 d .
C7 C 0.2926(4) 0.34304(19) 0.96998(10) 0.0266(5) Uani 1 1 d .
H7 H 0.1596 0.3197 0.9824 0.032 Uiso 1 1 calc R
C8 C 0.4222(4) 0.4012(2) 1.00565(10) 0.0299(6) Uani 1 1 d .
H8 H 0.3778 0.4176 1.0426 0.036 Uiso 1 1 calc R
C9 C 0.6143(4) 0.4350(2) 0.98786(10) 0.0292(5) Uani 1 1 d .
H9 H 0.7008 0.4763 1.0123 0.035 Uiso 1 1 calc R
C10 C 0.6828(4) 0.4095(2) 0.93459(11) 0.0297(6) Uani 1 1 d .
H10 H 0.8170 0.4318 0.9227 0.036 Uiso 1 1 calc R
C11 C 0.5546(4) 0.35140(19) 0.89878(10) 0.0271(5) Uani 1 1 d .
H11 H 0.6015 0.3334 0.8622 0.033 Uiso 1 1 calc R
C12 C 0.3046(4) -0.02707(19) 0.77701(10) 0.0233(5) Uani 1 1 d .
C13 C 0.3783(4) -0.17258(19) 0.83533(10) 0.0253(5) Uani 1 1 d .
H13 H 0.5225 -0.1945 0.8462 0.030 Uiso 1 1 calc R
C14 C 0.3308(4) -0.2136(2) 0.77562(11) 0.0303(6) Uani 1 1 d .
H14A H 0.4524 -0.2524 0.7597 0.036 Uiso 1 1 calc R
H14B H 0.2110 -0.2648 0.7758 0.036 Uiso 1 1 calc R
C15 C 0.2247(4) -0.21557(18) 0.87847(10) 0.0240(5) Uani 1 1 d .
C16 C 0.2609(5) -0.3160(2) 0.90530(11) 0.0353(6) Uani 1 1 d .
H16 H 0.3848 -0.3558 0.8979 0.042 Uiso 1 1 calc R
C17 C 0.1156(6) -0.3580(2) 0.94302(12) 0.0435(8) Uani 1 1 d .
H17 H 0.1404 -0.4270 0.9607 0.052 Uiso 1 1 calc R
C18 C -0.0618(6) -0.3010(2) 0.95473(11) 0.0422(7) Uani 1 1 d .
H18 H -0.1593 -0.3298 0.9807 0.051 Uiso 1 1 calc R
C19 C -0.0991(5) -0.2012(2) 0.92867(11) 0.0352(6) Uani 1 1 d .
H19 H -0.2219 -0.1611 0.9369 0.042 Uiso 1 1 calc R
C20 C 0.0430(4) -0.15962(18) 0.89038(10) 0.0268(5) Uani 1 1 d .
H20 H 0.0149 -0.0917 0.8721 0.032 Uiso 1 1 calc R

loop_
_atom_site_aniso_label
_atom_site_aniso_U_11
_atom_site_aniso_U_22
_atom_site_aniso_U_33
_atom_site_aniso_U_23
_atom_site_aniso_U_13
_atom_site_aniso_U_12
Ge1 0.02002(12) 0.02380(12) 0.02031(12) -0.00092(10) -0.00074(10) -0.00257(9)
Cl1 0.0161(3) 0.0333(3) 0.0333(3) 0.0053(2) -0.0008(2) -0.0005(2)
O1 0.0276(10) 0.0248(9) 0.0331(10) -0.0022(7) -0.0091(8) 0.0025(7)
O2 0.0339(10) 0.0268(9) 0.0259(9) -0.0058(7) -0.0042(8) 0.0015(7)
N1 0.0198(10) 0.0209(10) 0.0227(10) -0.0050(8) -0.0021(8) 0.0005(8)
N2 0.0209(10) 0.0219(9) 0.0233(10) -0.0007(9) 0.0006(8) -0.0003(8)
C1 0.0208(12) 0.0248(13) 0.0240(12) -0.0022(9) -0.0010(10) -0.0022(9)
C2 0.0424(16) 0.0272(13) 0.0287(13) -0.0002(11) -0.0072(12) -0.0006(11)
C3 0.0148(11) 0.0259(12) 0.0320(14) 0.0007(10) -0.0016(10) -0.0048(9)
C4 0.0175(11) 0.0276(12) 0.0337(15) -0.0092(11) 0.0003(10) 0.0013(9)
C5 0.0354(16) 0.0259(14) 0.0407(16) -0.0090(12) -0.0128(12) 0.0062(11)
C6 0.0234(12) 0.0195(11) 0.0250(13) -0.0043(10) -0.0012(10) 0.0004(9)
C7 0.0278(13) 0.0216(12) 0.0304(14) -0.0019(10) 0.0073(11) 0.0035(10)
C8 0.0390(16) 0.0279(13) 0.0227(13) -0.0022(10) 0.0010(11) 0.0060(11)
C9 0.0361(14) 0.0235(13) 0.0281(13) -0.0024(11) -0.0112(11) -0.0001(11)
C10 0.0259(13) 0.0307(13) 0.0324(14) 0.0011(11) -0.0024(11) -0.0078(10)
C11 0.0270(13) 0.0328(12) 0.0217(12) -0.0016(10) 0.0012(10) -0.0052(10)
C12 0.0155(11) 0.0296(14) 0.0249(13) -0.0067(10) 0.0024(10) -0.0039(9)
C13 0.0205(12) 0.0249(12) 0.0304(13) -0.0047(10) -0.0038(10) 0.0040(9)
C14 0.0340(15) 0.0240(13) 0.0329(15) -0.0026(11) 0.0032(12) 0.0031(10)
C15 0.0261(12) 0.0221(11) 0.0237(13) -0.0009(10) -0.0074(11) -0.0026(9)
C16 0.0459(17) 0.0246(13) 0.0356(15) -0.0010(11) -0.0119(13) 0.0066(12)
C17 0.075(2) 0.0220(14) 0.0334(16) 0.0081(12) -0.0148(16) -0.0095(14)
C18 0.060(2) 0.0398(16) 0.0272(14) 0.0008(12) 0.0023(14) -0.0177(15)
C19 0.0391(16) 0.0345(14) 0.0320(15) -0.0042(12) 0.0054(12) -0.0078(11)
C20 0.0292(12) 0.0225(11) 0.0287(12) 0.0028(10) -0.0020(12) -0.0005(9)

loop_
_atom_type_symbol
_atom_type_description
_atom_type_scat_dispersion_real
_atom_type_scat_dispersion_imag
_atom_type_scat_source
C C 0.0033 0.0016 'International Tables Vol C Tables 4.2.6.8 and 6.1.1.4'
H H 0.0000 0.0000 'International Tables Vol C Tables 4.2.6.8 and 6.1.1.4'
N N 0.0061 0.0033 'International Tables Vol C Tables 4.2.6.8 and 6.1.1.4'
O O 0.0106 0.0060 'International Tables Vol C Tables 4.2.6.8 and 6.1.1.4'
Cl Cl 0.1484 0.1585 'International Tables Vol C Tables 4.2.6.8 and 6.1.1.4'
Ge Ge 0.1547 1.8001 'International Tables Vol C Tables 4.2.6.8 and 6.1.1.4'

loop_
_geom_angle_atom_site_label_1
_geom_angle_atom_site_label_2
_geom_angle_atom_site_label_3
_geom_angle
N1 Ge1 N2 87.11(8)
N1 Ge1 Cl1 94.86(6)
N2 Ge1 Cl1 93.16(6)
C3 O1 C5 106.89(18)
C12 O2 C14 108.31(18)
C3 N1 C4 108.84(19)
C3 N1 Ge1 126.38(16)
C4 N1 Ge1 124.73(16)
C12 N2 C13 110.04(19)
C12 N2 Ge1 126.61(17)
C13 N2 Ge1 122.90(15)
C3 C1 C12 116.8(2)
C3 C1 C2 121.7(2)
C12 C1 C2 121.0(2)
C1 C2 H2A 109.5
C1 C2 H2B 109.5
H2A C2 H2B 109.5
C1 C2 H2C 109.5
H2A C2 H2C 109.5
H2B C2 H2C 109.5
N1 C3 O1 113.9(2)
N1 C3 C1 128.3(2)
O1 C3 C1 117.8(2)
N1 C4 C6 114.2(2)
N1 C4 C5 100.70(19)
C6 C4 C5 113.1(2)
N1 C4 H4 109.5
C6 C4 H4 109.5
C5 C4 H4 109.5
O1 C5 C4 105.39(19)
O1 C5 H5A 110.7
C4 C5 H5A 110.7
O1 C5 H5B 110.7
C4 C5 H5B 110.7
H5A C5 H5B 108.8
C11 C6 C7 119.5(2)
C11 C6 C4 120.8(2)
C7 C6 C4 119.7(2)
C8 C7 C6 119.6(2)
C8 C7 H7 120.2
C6 C7 H7 120.2
C9 C8 C7 120.4(2)
C9 C8 H8 119.8
C7 C8 H8 119.8
C8 C9 C10 120.4(2)
C8 C9 H9 119.8
C10 C9 H9 119.8
C9 C10 C11 119.6(2)
C9 C10 H10 120.2
C11 C10 H10 120.2
C10 C11 C6 120.5(2)
C10 C11 H11 119.8
C6 C11 H11 119.8
N2 C12 O2 113.9(2)
N2 C12 C1 127.4(2)
O2 C12 C1 118.6(2)
N2 C13 C15 112.63(19)
N2 C13 C14 101.87(19)
C15 C13 C14 112.8(2)
N2 C13 H13 109.8
C15 C13 H13 109.8
C14 C13 H13 109.8
O2 C14 C13 105.55(18)
O2 C14 H14A 110.6
C13 C14 H14A 110.6
O2 C14 H14B 110.6
C13 C14 H14B 110.6
H14A C14 H14B 108.8
C20 C15 C16 118.3(2)
C20 C15 C13 121.5(2)
C16 C15 C13 120.1(2)
C15 C16 C17 120.2(3)
C15 C16 H16 119.9
C17 C16 H16 119.9
C18 C17 C16 120.6(3)
C18 C17 H17 119.7
C16 C17 H17 119.7
C17 C18 C19 119.8(3)
C17 C18 H18 120.1
C19 C18 H18 120.1
C18 C19 C20 120.0(3)
C18 C19 H19 120.0
C20 C19 H19 120.0
C15 C20 C19 121.0(2)
C15 C20 H20 119.5
C19 C20 H20 119.5

loop_
_geom_bond_atom_site_label_1
_geom_bond_atom_site_label_2
_geom_bond_distance
Ge1 N1 1.9451(19)
Ge1 N2 1.948(2)
Ge1 Cl1 2.3225(6)
O1 C3 1.353(3)
O1 C5 1.455(3)
O2 C12 1.345(3)
O2 C14 1.452(3)
N1 C3 1.324(3)
N1 C4 1.488(3)
N2 C12 1.324(3)
N2 C13 1.478(3)
C1 C3 1.391(3)
C1 C12 1.395(3)
C1 C2 1.501(3)
C2 H2A 0.9800
C2 H2B 0.9800
C2 H2C 0.9800
C4 C6 1.517(3)
C4 C5 1.525(4)
C4 H4 1.0000
C5 H5A 0.9900
C5 H5B 0.9900
C6 C11 1.387(3)
C6 C7 1.391(3)
C7 C8 1.386(4)
C7 H7 0.9500
C8 C9 1.371(4)
C8 H8 0.9500
C9 C10 1.382(4)
C9 H9 0.9500
C10 C11 1.382(3)
C10 H10 0.9500
C11 H11 0.9500
C13 C15 1.521(3)
C13 C14 1.541(3)
C13 H13 1.0000
C14 H14A 0.9900
C14 H14B 0.9900
C15 C20 1.383(3)
C15 C16 1.395(3)
C16 C17 1.396(4)
C16 H16 0.9500
C17 C18 1.365(5)
C17 H17 0.9500
C18 C19 1.381(4)
C18 H18 0.9500
C19 C20 1.389(3)
C19 H19 0.9500
C20 H20 0.9500
